data_9015941
loop_
_publ_author_name
'Ghalsasi, Pallavi'
'Ghalsasi, Prasanna S.'

_publ_section_title
;
 Single Crystal X-Ray Structure of BeF2: \a-Quartz
;
_journal_coden_ASTM INOCAJ
_journal_issue 1
_journal_name_full 'Inorganic Chemistry'
_journal_page_first 86
_journal_page_last 89
_journal_paper_doi 10.1021/ic101248g
_journal_volume 50
_journal_year 2011
_chemical_compound_source synthetic
_chemical_formula_sum 'Be F2'
_space_group_IT_number 152
_symmetry_space_group_name_Hall 'P 31 2"'
_symmetry_space_group_name_H-M 'P 31 2 1'
_cell_angle_alpha 90
_cell_angle_beta 90
_cell_angle_gamma 120
_cell_length_a 4.7390
_cell_length_b 4.7390
_cell_length_c 5.1875
_cell_formula_units_Z 3
_cell_volume 100.893
_exptl_crystal_density_diffrn 2.321
_cod_duplicate_entry 4324085
_cod_database_code 9015941
_amcsd_formula_title BeF2

loop_
_space_group_symop_operation_xyz
x,y,z
y,x,-z
-y,x-y,1/3+z
-x,-x+y,1/3-z
-x+y,-x,2/3+z
x-y,-y,2/3-z

loop_
_atom_site_aniso_label
_atom_site_aniso_U_11
_atom_site_aniso_U_22
_atom_site_aniso_U_33
_atom_site_aniso_U_12
_atom_site_aniso_U_13
_atom_site_aniso_U_23
Be 0.01800 0.01600 0.01700 0.00800 0.00100 0.00100
F 0.03200 0.02400 0.02800 0.01800 0.00600 0.00900

loop_
_atom_site_label
_atom_site_fract_x
_atom_site_fract_y
_atom_site_fract_z
_atom_site_U_iso_or_equiv
Be 0.47000 0.00000 0.33333 0.01700
F 0.41640 0.26710 0.21310 0.02600

loop_
_cod_related_entry_id
_cod_related_entry_database
_cod_related_entry_code
1 AMCSD 0018307
